data_7716879
loop_
_publ_author_name
'Le Garrec, St&#xe9;phen'
'Martins-Bessa, David'
'Wolff, Mariusz'
'Delavaux-Nicot, B&#xe9;atrice'
'Mallet-Ladeira, Sonia'
'Serpentini, Charles-Louis'
'Benoist, Eric'
'Bedos-Belval, Florence'
'Fery-Forgues, Suzanne'

_publ_section_title
;
 Dinuclear tricarbonylrhenium(I) complexes: impact of regioisomerism on
 the photoluminescence properties.
;
_journal_issue 40
_journal_name_full 'Dalton transactions (Cambridge, England : 2003)'
_journal_page_first 16512
_journal_page_last 16529
_journal_paper_doi 10.1039/d4dt01907e
_journal_volume 53
_journal_year 2024
_chemical_formula_moiety '2(C36 H46 N8), C3 H6 O'
_chemical_formula_sum 'C75 H98 N16 O'
_chemical_formula_weight 1239.69
_space_group_IT_number 2
_space_group_name_Hall '-P 1'
_space_group_name_H-M_alt 'P -1'
_symmetry_cell_setting triclinic
_symmetry_Int_Tables_number 2
_symmetry_space_group_name_Hall '-P 1'
_symmetry_space_group_name_H-M 'P -1'
_atom_sites_solution_hydrogens geom
_atom_sites_solution_primary dual
_atom_sites_solution_secondary difmap
_audit_update_record
;
2024-06-24 deposited with the CCDC.	2024-08-26 downloaded from the CCDC.
;
_cell_angle_alpha 75.123(4)
_cell_angle_beta 79.003(4)
_cell_angle_gamma 82.681(4)
_cell_formula_units_Z 2
_cell_length_a 9.1394(9)
_cell_length_b 20.290(2)
_cell_length_c 20.328(2)
_cell_measurement_reflns_used 9827
_cell_measurement_temperature 193(2)
_cell_measurement_theta_max 26.08
_cell_measurement_theta_min 2.43
_cell_volume 3564.1(6)
_computing_cell_refinement 'Bruker SAINT'
_computing_data_collection 'Bruker APEX2'
_computing_data_reduction 'Bruker SAINT'
_computing_molecular_graphics 'Ortep-3 for Windows (Farrugia, 1997)'
_computing_publication_material 'WinGX publication routines (Farrugia, 1999)'
_computing_structure_refinement 'SHELXL-2019/3 (Sheldrick, 2015)'
_computing_structure_solution 'SHELXT (Sheldrick 2015)'
_diffrn_ambient_temperature 193(2)
_diffrn_measured_fraction_theta_full 0.999
_diffrn_measured_fraction_theta_max 0.979
_diffrn_measurement_device_type 'Bruker D8 VENTURE PHOTON3'
_diffrn_measurement_method 'phi and omega scans'
_diffrn_radiation_monochromator triumph
_diffrn_radiation_source 'fine focus sealed tube'
_diffrn_radiation_type MoK\a
_diffrn_radiation_wavelength 0.71073
_diffrn_reflns_av_R_equivalents 0.0668
_diffrn_reflns_av_unetI/netI 0.0564
_diffrn_reflns_Laue_measured_fraction_full 0.999
_diffrn_reflns_Laue_measured_fraction_max 0.979
_diffrn_reflns_limit_h_max 12
_diffrn_reflns_limit_h_min -12
_diffrn_reflns_limit_k_max 27
_diffrn_reflns_limit_k_min -27
_diffrn_reflns_limit_l_max 27
_diffrn_reflns_limit_l_min -27
_diffrn_reflns_number 102101
_diffrn_reflns_point_group_measured_fraction_full 0.999
_diffrn_reflns_point_group_measured_fraction_max 0.979
_diffrn_reflns_theta_full 25.242
_diffrn_reflns_theta_max 28.543
_diffrn_reflns_theta_min 1.051
_diffrn_standards_decay_% 0
_diffrn_standards_interval_count 0
_diffrn_standards_interval_time 0
_diffrn_standards_number 0
_exptl_absorpt_coefficient_mu 0.071
_exptl_absorpt_correction_T_max 0.7457
_exptl_absorpt_correction_T_min 0.6243
_exptl_absorpt_correction_type multi-scan
_exptl_absorpt_process_details 'SADABS(Bruker AXS Inc.)'
_exptl_crystal_colour colourless
_exptl_crystal_density_diffrn 1.155
_exptl_crystal_density_method 'not measured'
_exptl_crystal_description plate
_exptl_crystal_F_000 1336
_exptl_crystal_size_max 0.2
_exptl_crystal_size_mid 0.2
_exptl_crystal_size_min 0.02
_refine_diff_density_max 0.49
_refine_diff_density_min -0.393
_refine_diff_density_rms 0.053
_refine_ls_extinction_method none
_refine_ls_goodness_of_fit_ref 1.027
_refine_ls_hydrogen_treatment constr
_refine_ls_matrix_type full
_refine_ls_number_parameters 1089
_refine_ls_number_reflns 17775
_refine_ls_number_restraints 889
_refine_ls_restrained_S_all 1.034
_refine_ls_R_factor_all 0.1263
_refine_ls_R_factor_gt 0.0709
_refine_ls_shift/su_max 0.005
_refine_ls_shift/su_mean 0
_refine_ls_structure_factor_coef Fsqd
_refine_ls_weighting_details 'w=1/[\s^2^(Fo^2^)+(0.1180P)^2^+1.0678P] where P=(Fo^2^+2Fc^2^)/3'
_refine_ls_weighting_scheme calc
_refine_ls_wR_factor_gt 0.2011
_refine_ls_wR_factor_ref 0.239
_reflns_Friedel_coverage 0
_reflns_number_gt 10157
_reflns_number_total 17775
_reflns_threshold_expression 'I > 2\s(I)'
_cod_data_source_file d4dt01907e2.cif
_cod_data_source_block Bi-L-metaPhe
_cod_depositor_comments 'Adding full bibliography for 7716876--7716879.cif.'
_cod_database_code 7716879
_shelx_shelxl_version_number 2019/3

loop_
_symmetry_equiv_pos_as_xyz
'x, y, z'
'-x, -y, -z'

loop_
_atom_site_label
_atom_site_type_symbol
_atom_site_fract_x
_atom_site_fract_y
_atom_site_fract_z
_atom_site_U_iso_or_equiv
_atom_site_adp_type
_atom_site_occupancy
_atom_site_site_symmetry_order
_atom_site_calc_flag
_atom_site_refinement_flags_posn
_atom_site_refinement_flags_adp
_atom_site_refinement_flags_occupancy
_atom_site_disorder_assembly
_atom_site_disorder_group
C1 C 0.0478(3) 0.56417(12) 0.54396(11) 0.0414(5) Uani 1 1 d . . . . .
H1 H 0.05134 0.516883 0.545136 0.05 Uiso 1 1 calc R U . . .
C2 C 0.0989(3) 0.58252(13) 0.59625(12) 0.0461(6) Uani 1 1 d . . . . .
H2 H 0.138503 0.54862 0.631606 0.055 Uiso 1 1 calc R U . . .
C3 C 0.0912(3) 0.65058(13) 0.59592(12) 0.0488(6) Uani 1 1 d . . . . .
H3 H 0.123812 0.664439 0.631604 0.059 Uiso 1 1 calc R U . . .
C4 C 0.0353(3) 0.69888(12) 0.54299(11) 0.0429(5) Uani 1 1 d . . . . .
H4 H 0.02855 0.746318 0.541596 0.051 Uiso 1 1 calc R U . . .
C5 C -0.0106(2) 0.67587(11) 0.49196(10) 0.0318(4) Uani 1 1 d . . . . .
C6 C -0.0641(2) 0.72650(11) 0.43371(10) 0.0320(4) Uani 1 1 d . . . . .
C7 C -0.1108(2) 0.77878(11) 0.33077(11) 0.0366(5) Uani 1 1 d . . . . .
C8 C -0.1188(3) 0.79128(12) 0.25554(12) 0.0486(6) Uani 1 1 d . . . . .
H8A H -0.201089 0.76639 0.250732 0.058 Uiso 1 1 calc R U . . .
H8B H -0.024474 0.771554 0.232343 0.058 Uiso 1 1 calc R U . . .
C9 C -0.1437(3) 0.86575(12) 0.21824(12) 0.0491(6) Uani 1 1 d . . . . .
H9A H -0.059111 0.890901 0.220045 0.059 Uiso 1 1 calc R U . . .
H9B H -0.236411 0.886673 0.241477 0.059 Uiso 1 1 calc R U . . .
C10 C -0.1565(4) 0.87160(13) 0.14317(14) 0.0617(8) Uani 1 1 d . . . . .
H10A H -0.061564 0.8518 0.120486 0.074 Uiso 1 1 calc R U . . .
H10B H -0.236644 0.843382 0.142454 0.074 Uiso 1 1 calc R U . . .
C11 C -0.1892(3) 0.94294(13) 0.10098(13) 0.0550(7) Uani 1 1 d . . . . .
H11A H -0.107953 0.971225 0.100139 0.066 Uiso 1 1 calc R U . . .
H11B H -0.283433 0.963412 0.123523 0.066 Uiso 1 1 calc R U . . .
C12 C -0.2037(4) 0.94485(14) 0.02687(14) 0.0603(7) Uani 1 1 d . . . . .
H12A H -0.113039 0.920601 0.00587 0.072 Uiso 1 1 calc R U . . .
H12B H -0.290377 0.919693 0.027829 0.072 Uiso 1 1 calc R U . . .
C13 C -0.2238(3) 1.01641(14) -0.01843(14) 0.0634(8) Uani 1 1 d . . . . .
H13A H -0.31728 1.039852 0.001246 0.076 Uiso 1 1 calc R U . . .
H13B H -0.139785 1.042338 -0.017516 0.076 Uiso 1 1 calc R U . . .
C14 C -0.2305(4) 1.01818(18) -0.09277(16) 0.0763(9) Uani 1 1 d . . . . .
H14A H -0.226439 1.066052 -0.120297 0.092 Uiso 1 1 calc R U . . .
H14B H -0.141323 0.991184 -0.111249 0.092 Uiso 1 1 calc R U . . .
C15 C -0.3688(4) 0.99044(19) -0.10162(18) 0.0843(10) Uani 1 1 d . . . . .
H15A H -0.367977 0.941586 -0.07887 0.127 Uiso 1 1 calc R U . . .
H15B H -0.370639 0.996714 -0.150895 0.127 Uiso 1 1 calc R U . . .
H15C H -0.457715 1.014955 -0.080848 0.127 Uiso 1 1 calc R U . . .
C16 C 0.3382(3) 0.76209(15) 0.13722(15) 0.0617(7) Uani 1 1 d . . . . .
H16 H 0.241452 0.784636 0.133341 0.074 Uiso 1 1 calc R U . . .
C17 C 0.4590(4) 0.79135(16) 0.09213(14) 0.0638(8) Uani 1 1 d . . . . .
H17 H 0.445922 0.833515 0.059315 0.077 Uiso 1 1 calc R U . . .
C18 C 0.5981(4) 0.75781(16) 0.09615(14) 0.0619(8) Uani 1 1 d . . . . .
H18 H 0.683291 0.775494 0.064972 0.074 Uiso 1 1 calc R U . . .
C19 C 0.6126(3) 0.69811(14) 0.14604(13) 0.0511(6) Uani 1 1 d . . . . .
H19 H 0.708059 0.674131 0.149889 0.061 Uiso 1 1 calc R U . . .
C20 C 0.4853(2) 0.67317(12) 0.19096(11) 0.0376(5) Uani 1 1 d . . . . .
C21 C 0.5014(2) 0.61119(11) 0.24653(11) 0.0349(5) Uani 1 1 d . . . . .
C22 C 0.4608(2) 0.52703(11) 0.33748(11) 0.0362(5) Uani 1 1 d D . . . .
C23 C 0.3834(9) 0.4788(6) 0.3985(4) 0.0428(19) Uani 0.806(4) 1 d D U P A 1
H23A H 0.320514 0.451184 0.383223 0.051 Uiso 0.806(4) 1 calc R U P A 1
H23B H 0.317547 0.504843 0.429342 0.051 Uiso 0.806(4) 1 calc R U P A 1
C24 C 0.4983(7) 0.4317(4) 0.4376(3) 0.0449(11) Uani 0.806(4) 1 d D U P A 1
H24A H 0.559701 0.403939 0.407154 0.054 Uiso 0.806(4) 1 calc R U P A 1
H24B H 0.565703 0.459861 0.449327 0.054 Uiso 0.806(4) 1 calc R U P A 1
C25 C 0.4277(4) 0.3839(2) 0.50350(19) 0.0486(9) Uani 0.806(4) 1 d D U P A 1
H25A H 0.351622 0.359355 0.492824 0.058 Uiso 0.806(4) 1 calc R U P A 1
H25B H 0.376543 0.411192 0.536529 0.058 Uiso 0.806(4) 1 calc R U P A 1
C26 C 0.5443(4) 0.33223(17) 0.53652(19) 0.0488(8) Uani 0.806(4) 1 d D U P A 1
H26A H 0.592683 0.304618 0.503383 0.059 Uiso 0.806(4) 1 calc R U P A 1
H26B H 0.622393 0.357496 0.544588 0.059 Uiso 0.806(4) 1 calc R U P A 1
C27 C 0.4861(4) 0.28443(17) 0.60344(17) 0.0567(9) Uani 0.806(4) 1 d D U P A 1
H27A H 0.396892 0.264578 0.598031 0.068 Uiso 0.806(4) 1 calc R U P A 1
H27B H 0.455041 0.310508 0.639521 0.068 Uiso 0.806(4) 1 calc R U P A 1
C28 C 0.6050(5) 0.22585(19) 0.6269(2) 0.0586(10) Uani 0.806(4) 1 d D U P A 1
H28A H 0.620571 0.194313 0.595767 0.07 Uiso 0.806(4) 1 calc R U P A 1
H28B H 0.701091 0.245451 0.622746 0.07 Uiso 0.806(4) 1 calc R U P A 1
C29 C 0.5616(6) 0.1864(2) 0.6992(2) 0.0808(12) Uani 0.806(4) 1 d D U P A 1
H29A H 0.471505 0.162646 0.702285 0.097 Uiso 0.806(4) 1 calc R U P A 1
H29B H 0.535693 0.218517 0.729795 0.097 Uiso 0.806(4) 1 calc R U P A 1
C30 C 0.6877(8) 0.1333(3) 0.7244(3) 0.116(2) Uani 0.806(4) 1 d D U P A 1
H30A H 0.726999 0.107023 0.689556 0.173 Uiso 0.806(4) 1 calc R U P A 1
H30B H 0.648075 0.102145 0.767826 0.173 Uiso 0.806(4) 1 calc R U P A 1
H30C H 0.768232 0.156834 0.731678 0.173 Uiso 0.806(4) 1 calc R U P A 1
C23' C 0.389(4) 0.484(3) 0.4042(19) 0.040(4) Uani 0.194(4) 1 d D U P A 2
H23C H 0.310418 0.46113 0.393395 0.049 Uiso 0.194(4) 1 calc R U P A 2
H23D H 0.336918 0.516029 0.432338 0.049 Uiso 0.194(4) 1 calc R U P A 2
C24' C 0.478(3) 0.4294(18) 0.4508(12) 0.043(3) Uani 0.194(4) 1 d D U P A 2
H24C H 0.565626 0.449499 0.457084 0.052 Uiso 0.194(4) 1 calc R U P A 2
H24D H 0.515265 0.392156 0.427014 0.052 Uiso 0.194(4) 1 calc R U P A 2
C25' C 0.392(2) 0.3982(9) 0.5217(8) 0.048(2) Uani 0.194(4) 1 d D U P A 2
H25C H 0.309999 0.373865 0.515885 0.057 Uiso 0.194(4) 1 calc R U P A 2
H25D H 0.346443 0.435556 0.5441 0.057 Uiso 0.194(4) 1 calc R U P A 2
C26' C 0.4901(17) 0.3474(6) 0.5703(8) 0.050(2) Uani 0.194(4) 1 d D U P A 2
H26C H 0.583965 0.368081 0.568025 0.06 Uiso 0.194(4) 1 calc R U P A 2
H26D H 0.43623 0.340438 0.618363 0.06 Uiso 0.194(4) 1 calc R U P A 2
C27' C 0.5286(17) 0.2791(6) 0.5529(8) 0.056(2) Uani 0.194(4) 1 d D U P A 2
H27C H 0.57119 0.286675 0.503203 0.068 Uiso 0.194(4) 1 calc R U P A 2
H27D H 0.435136 0.256379 0.560314 0.068 Uiso 0.194(4) 1 calc R U P A 2
C28' C 0.639(2) 0.2306(9) 0.5941(8) 0.060(3) Uani 0.194(4) 1 d D U P A 2
H28C H 0.657853 0.18649 0.580379 0.073 Uiso 0.194(4) 1 calc R U P A 2
H28D H 0.73523 0.251087 0.58673 0.073 Uiso 0.194(4) 1 calc R U P A 2
C29' C 0.566(2) 0.2206(11) 0.6670(9) 0.068(3) Uani 0.194(4) 1 d D U P A 2
H29C H 0.465645 0.204037 0.673907 0.082 Uiso 0.194(4) 1 calc R U P A 2
H29D H 0.556329 0.26366 0.682491 0.082 Uiso 0.194(4) 1 calc R U P A 2
C30' C 0.681(4) 0.1622(13) 0.7088(13) 0.104(5) Uani 0.194(4) 1 d D U P A 2
H30D H 0.701833 0.12313 0.687434 0.156 Uiso 0.194(4) 1 calc R U P A 2
H30E H 0.634133 0.146803 0.757148 0.156 Uiso 0.194(4) 1 calc R U P A 2
H30F H 0.774449 0.181981 0.706708 0.156 Uiso 0.194(4) 1 calc R U P A 2
C31 C 0.22971(19) 0.59470(10) 0.30256(9) 0.0258(4) Uani 1 1 d . . . . .
C32 C 0.1469(2) 0.55723(10) 0.27755(10) 0.0288(4) Uani 1 1 d . . . . .
H32 H 0.193934 0.521491 0.256538 0.035 Uiso 1 1 calc R U . . .
C33 C -0.0071(2) 0.57290(10) 0.28378(10) 0.0296(4) Uani 1 1 d . . . . .
H33 H -0.065523 0.548165 0.266015 0.036 Uiso 1 1 calc R U . . .
C34 C -0.0759(2) 0.62394(10) 0.31544(10) 0.0281(4) Uani 1 1 d . . . . .
H34 H -0.181226 0.63394 0.320186 0.034 Uiso 1 1 calc R U . . .
C35 C 0.0106(2) 0.66041(9) 0.34022(9) 0.0256(4) Uani 1 1 d . . . . .
C36 C 0.1639(2) 0.64588(10) 0.33432(10) 0.0283(4) Uani 1 1 d . . . . .
H36 H 0.222611 0.670728 0.351833 0.034 Uiso 1 1 calc R U . . .
C37 C 0.6617(3) 0.23060(14) 0.37333(15) 0.0600(7) Uani 1 1 d . . . . .
H37 H 0.758582 0.209063 0.379016 0.072 Uiso 1 1 calc R U . . .
C38 C 0.5390(4) 0.20465(16) 0.42079(15) 0.0698(9) Uani 1 1 d . . . . .
H38 H 0.551573 0.165861 0.457715 0.084 Uiso 1 1 calc R U . . .
C39 C 0.4007(4) 0.23636(17) 0.41288(17) 0.0787(10) Uani 1 1 d . . . . .
H39 H 0.314995 0.220204 0.444718 0.094 Uiso 1 1 calc R U . . .
C40 C 0.3861(3) 0.29150(16) 0.35884(16) 0.0649(8) Uani 1 1 d . . . . .
H40 H 0.290249 0.314127 0.352825 0.078 Uiso 1 1 calc R U . . .
C41 C 0.5123(2) 0.31420(12) 0.31284(12) 0.0406(5) Uani 1 1 d . . . . .
C42 C 0.4969(2) 0.37403(12) 0.25516(11) 0.0363(5) Uani 1 1 d . . . . .
C43 C 0.5394(2) 0.45811(12) 0.16408(11) 0.0378(5) Uani 1 1 d D . . . .
C44 C 0.6174(11) 0.5049(6) 0.1020(5) 0.0435(19) Uani 0.761(4) 1 d D U P B 1
H44A H 0.673188 0.477814 0.069626 0.052 Uiso 0.761(4) 1 calc R U P B 1
H44B H 0.690303 0.528622 0.115889 0.052 Uiso 0.761(4) 1 calc R U P B 1
C45 C 0.5062(10) 0.5578(6) 0.0656(5) 0.0437(13) Uani 0.761(4) 1 d D U P B 1
H45A H 0.436991 0.533894 0.049548 0.052 Uiso 0.761(4) 1 calc R U P B 1
H45B H 0.446049 0.582611 0.099034 0.052 Uiso 0.761(4) 1 calc R U P B 1
C46 C 0.5818(5) 0.6093(2) 0.0042(2) 0.0456(10) Uani 0.761(4) 1 d D U P B 1
H46A H 0.64126 0.584602 -0.029413 0.055 Uiso 0.761(4) 1 calc R U P B 1
H46B H 0.651544 0.633034 0.020181 0.055 Uiso 0.761(4) 1 calc R U P B 1
C47 C 0.4707(4) 0.66254(19) -0.03176(19) 0.0451(8) Uani 0.761(4) 1 d D U P B 1
H47A H 0.407516 0.63922 -0.051745 0.054 Uiso 0.761(4) 1 calc R U P B 1
H47B H 0.404382 0.683919 0.002933 0.054 Uiso 0.761(4) 1 calc R U P B 1
C48 C 0.5447(4) 0.71761(19) -0.0880(2) 0.0618(10) Uani 0.761(4) 1 d D U P B 1
H48A H 0.607575 0.740112 -0.067051 0.074 Uiso 0.761(4) 1 calc R U P B 1
H48B H 0.61291 0.69512 -0.121279 0.074 Uiso 0.761(4) 1 calc R U P B 1
C49 C 0.4484(5) 0.7723(2) -0.1279(3) 0.0785(13) Uani 0.761(4) 1 d D U P B 1
H49A H 0.512411 0.809093 -0.155082 0.094 Uiso 0.761(4) 1 calc R U P B 1
H49B H 0.412463 0.752796 -0.161217 0.094 Uiso 0.761(4) 1 calc R U P B 1
C50 C 0.3210(7) 0.8033(3) -0.0906(4) 0.124(2) Uani 0.761(4) 1 d D U P B 1
H50A H 0.348923 0.80496 -0.046338 0.148 Uiso 0.761(4) 1 calc R U P B 1
H50B H 0.241416 0.771422 -0.079037 0.148 Uiso 0.761(4) 1 calc R U P B 1
C51 C 0.2539(14) 0.8701(6) -0.1188(8) 0.155(4) Uani 0.761(4) 1 d D U P B 1
H51A H 0.332447 0.900284 -0.143538 0.233 Uiso 0.761(4) 1 calc R U P B 1
H51B H 0.19442 0.888902 -0.081289 0.233 Uiso 0.761(4) 1 calc R U P B 1
H51C H 0.188969 0.866598 -0.15074 0.233 Uiso 0.761(4) 1 calc R U P B 1
C44' C 0.622(3) 0.5103(19) 0.1079(16) 0.038(3) Uani 0.239(4) 1 d D U P B 2
H44C H 0.702861 0.486192 0.080944 0.046 Uiso 0.239(4) 1 calc R U P B 2
H44D H 0.66837 0.539149 0.129195 0.046 Uiso 0.239(4) 1 calc R U P B 2
C45' C 0.524(3) 0.557(2) 0.0583(16) 0.041(3) Uani 0.239(4) 1 d D U P B 2
H45C H 0.451909 0.52883 0.049228 0.05 Uiso 0.239(4) 1 calc R U P B 2
H45D H 0.465069 0.591518 0.081285 0.05 Uiso 0.239(4) 1 calc R U P B 2
C46' C 0.6092(18) 0.5933(7) -0.0103(7) 0.047(2) Uani 0.239(4) 1 d D U P B 2
H46C H 0.660693 0.558733 -0.035336 0.056 Uiso 0.239(4) 1 calc R U P B 2
H46D H 0.686853 0.618218 -0.001365 0.056 Uiso 0.239(4) 1 calc R U P B 2
C47' C 0.5101(15) 0.6443(6) -0.0568(7) 0.055(2) Uani 0.239(4) 1 d D U P B 2
H47C H 0.563204 0.652784 -0.10507 0.066 Uiso 0.239(4) 1 calc R U P B 2
H47D H 0.417073 0.623177 -0.054957 0.066 Uiso 0.239(4) 1 calc R U P B 2
C48' C 0.4695(14) 0.7108(6) -0.0378(7) 0.061(2) Uani 0.239(4) 1 d D U P B 2
H48C H 0.562906 0.73115 -0.038587 0.073 Uiso 0.239(4) 1 calc R U P B 2
H48D H 0.415142 0.702094 0.010227 0.073 Uiso 0.239(4) 1 calc R U P B 2
C49' C 0.3765(17) 0.7617(6) -0.0823(8) 0.070(2) Uani 0.239(4) 1 d D U P B 2
H49C H 0.427031 0.765048 -0.130524 0.084 Uiso 0.239(4) 1 calc R U P B 2
H49D H 0.280798 0.741597 -0.07764 0.084 Uiso 0.239(4) 1 calc R U P B 2
C50' C 0.338(2) 0.8328(7) -0.0745(10) 0.081(3) Uani 0.239(4) 1 d D U P B 2
H50C H 0.426005 0.859806 -0.091223 0.097 Uiso 0.239(4) 1 calc R U P B 2
H50D H 0.300694 0.833164 -0.02553 0.097 Uiso 0.239(4) 1 calc R U P B 2
C51' C 0.217(3) 0.8618(16) -0.1176(19) 0.103(5) Uani 0.239(4) 1 d D U P B 2
H51D H 0.247336 0.90395 -0.151038 0.154 Uiso 0.239(4) 1 calc R U P B 2
H51E H 0.123744 0.871978 -0.087601 0.154 Uiso 0.239(4) 1 calc R U P B 2
H51F H 0.200813 0.828367 -0.14226 0.154 Uiso 0.239(4) 1 calc R U P B 2
C52 C 0.9438(3) 0.44073(12) -0.04488(12) 0.0432(5) Uani 1 1 d . . . . .
H52 H 0.937732 0.487165 -0.042471 0.052 Uiso 1 1 calc R U . . .
C53 C 0.8958(3) 0.42636(14) -0.09994(12) 0.0477(6) Uani 1 1 d . . . . .
H53 H 0.856028 0.462048 -0.133787 0.057 Uiso 1 1 calc R U . . .
C54 C 0.9068(3) 0.35969(13) -0.10468(12) 0.0505(6) Uani 1 1 d . . . . .
H54 H 0.87576 0.348532 -0.14224 0.061 Uiso 1 1 calc R U . . .
C55 C 0.9632(3) 0.30919(13) -0.05449(11) 0.0440(5) Uani 1 1 d . . . . .
H55 H 0.972327 0.262635 -0.056805 0.053 Uiso 1 1 calc R U . . .
C56 C 1.0068(2) 0.32773(11) 0.00000(10) 0.0330(5) Uani 1 1 d . . . . .
C57 C 1.0651(2) 0.27365(11) 0.05421(10) 0.0339(5) Uani 1 1 d . . . . .
C58 C 1.1232(3) 0.21253(12) 0.15269(12) 0.0458(6) Uani 1 1 d D . . . .
C59 C 1.1329(5) 0.18952(19) 0.22839(17) 0.0491(10) Uani 0.819(4) 1 d D U P C 1
H59A H 1.211168 0.213873 0.237674 0.059 Uiso 0.819(4) 1 calc R U P C 1
H59B H 1.036537 0.203452 0.254896 0.059 Uiso 0.819(4) 1 calc R U P C 1
C60 C 1.1676(6) 0.1140(2) 0.2547(2) 0.0701(11) Uani 0.819(4) 1 d D U P C 1
H60A H 1.18549 0.105554 0.302856 0.084 Uiso 0.819(4) 1 calc R U P C 1
H60B H 1.261918 0.099851 0.226877 0.084 Uiso 0.819(4) 1 calc R U P C 1
C61 C 1.0453(6) 0.0673(2) 0.2536(2) 0.0777(12) Uani 0.819(4) 1 d D U P C 1
H61A H 1.034763 0.071752 0.205025 0.093 Uiso 0.819(4) 1 calc R U P C 1
H61B H 1.079508 0.019109 0.272789 0.093 Uiso 0.819(4) 1 calc R U P C 1
C62 C 0.8927(6) 0.0838(2) 0.2939(2) 0.0813(12) Uani 0.819(4) 1 d D U P C 1
H62A H 0.852608 0.130139 0.271574 0.098 Uiso 0.819(4) 1 calc R U P C 1
H62B H 0.904246 0.084287 0.341239 0.098 Uiso 0.819(4) 1 calc R U P C 1
C63 C 0.7803(7) 0.0321(2) 0.2982(3) 0.0921(13) Uani 0.819(4) 1 d D U P C 1
H63A H 0.813234 -0.013004 0.326103 0.111 Uiso 0.819(4) 1 calc R U P C 1
H63B H 0.778533 0.027032 0.251182 0.111 Uiso 0.819(4) 1 calc R U P C 1
C64 C 0.6220(7) 0.0546(3) 0.3305(3) 0.1145(16) Uani 0.819(4) 1 d D U P C 1
H64A H 0.588513 0.097711 0.299349 0.137 Uiso 0.819(4) 1 calc R U P C 1
H64B H 0.629468 0.065697 0.374329 0.137 Uiso 0.819(4) 1 calc R U P C 1
C65 C 0.4972(7) 0.0056(3) 0.3461(4) 0.1190(18) Uani 0.819(4) 1 d D U P C 1
H65A H 0.399488 0.031136 0.357012 0.143 Uiso 0.819(4) 1 calc R U P C 1
H65B H 0.495872 -0.010674 0.304346 0.143 Uiso 0.819(4) 1 calc R U P C 1
C66 C 0.5147(7) -0.0509(3) 0.4010(3) 0.131(2) Uani 0.819(4) 1 d D U P C 1
H66A H 0.615075 -0.073844 0.392694 0.197 Uiso 0.819(4) 1 calc R U P C 1
H66B H 0.439757 -0.082772 0.404869 0.197 Uiso 0.819(4) 1 calc R U P C 1
H66C H 0.501435 -0.035609 0.443905 0.197 Uiso 0.819(4) 1 calc R U P C 1
C59' C 1.188(2) 0.2051(9) 0.2170(9) 0.059(3) Uani 0.181(4) 1 d D U P C 2
H59C H 1.269423 0.236069 0.207092 0.07 Uiso 0.181(4) 1 calc R U P C 2
H59D H 1.110156 0.218247 0.253283 0.07 Uiso 0.181(4) 1 calc R U P C 2
C60' C 1.248(2) 0.1352(9) 0.2412(10) 0.074(3) Uani 0.181(4) 1 d D U P C 2
H60C H 1.274496 0.129459 0.2874 0.089 Uiso 0.181(4) 1 calc R U P C 2
H60D H 1.339734 0.125523 0.209475 0.089 Uiso 0.181(4) 1 calc R U P C 2
C61' C 1.135(2) 0.0841(10) 0.2456(12) 0.075(3) Uani 0.181(4) 1 d D U P C 2
H61C H 1.169251 0.040056 0.275007 0.091 Uiso 0.181(4) 1 calc R U P C 2
H61D H 1.142761 0.076889 0.198694 0.091 Uiso 0.181(4) 1 calc R U P C 2
C62' C 0.967(2) 0.0984(10) 0.2727(12) 0.078(3) Uani 0.181(4) 1 d D U P C 2
H62C H 0.922564 0.134631 0.237513 0.094 Uiso 0.181(4) 1 calc R U P C 2
H62D H 0.956203 0.115475 0.3149 0.094 Uiso 0.181(4) 1 calc R U P C 2
C63' C 0.876(3) 0.0316(10) 0.2898(12) 0.086(3) Uani 0.181(4) 1 d D U P C 2
H63C H 0.862056 0.022475 0.246037 0.103 Uiso 0.181(4) 1 calc R U P C 2
H63D H 0.936686 -0.008159 0.313765 0.103 Uiso 0.181(4) 1 calc R U P C 2
C64' C 0.723(3) 0.0386(12) 0.3350(14) 0.098(3) Uani 0.181(4) 1 d D U P C 2
H64C H 0.676653 0.085295 0.318373 0.118 Uiso 0.181(4) 1 calc R U P C 2
H64D H 0.739554 0.034559 0.382679 0.118 Uiso 0.181(4) 1 calc R U P C 2
C65' C 0.611(3) -0.0136(12) 0.3374(13) 0.107(3) Uani 0.181(4) 1 d D U P C 2
H65C H 0.666696 -0.058596 0.337075 0.128 Uiso 0.181(4) 1 calc R U P C 2
H65D H 0.540507 -0.018684 0.381676 0.128 Uiso 0.181(4) 1 calc R U P C 2
C66' C 0.527(3) 0.0034(14) 0.2834(15) 0.134(5) Uani 0.181(4) 1 d D U P C 2
H66D H 0.517938 0.053145 0.265458 0.201 Uiso 0.181(4) 1 calc R U P C 2
H66E H 0.426492 -0.012698 0.300705 0.201 Uiso 0.181(4) 1 calc R U P C 2
H66F H 0.576526 -0.018486 0.246389 0.201 Uiso 0.181(4) 1 calc R U P C 2
C67 C 0.9900(2) 0.32789(10) 0.15668(9) 0.0296(4) Uani 1 1 d . . . . .
C68 C 1.0751(2) 0.36115(11) 0.18513(10) 0.0322(4) Uani 1 1 d . . . . .
H68 H 1.180543 0.351346 0.180037 0.039 Uiso 1 1 calc R U . . .
C69 C 1.0050(2) 0.40917(11) 0.22131(10) 0.0328(4) Uani 1 1 d . . . . .
H69 H 1.062695 0.432006 0.241439 0.039 Uiso 1 1 calc R U . . .
C70 C 0.8516(2) 0.42394(10) 0.22823(10) 0.0310(4) Uani 1 1 d . . . . .
H70 H 0.803624 0.457294 0.252321 0.037 Uiso 1 1 calc R U . . .
C71 C 0.7694(2) 0.38949(10) 0.19960(10) 0.0287(4) Uani 1 1 d . . . . .
C72 C 0.8365(2) 0.34160(10) 0.16334(10) 0.0307(4) Uani 1 1 d . . . . .
H72 H 0.778569 0.318636 0.143438 0.037 Uiso 1 1 calc R U . . .
O1 O 0.986(2) 0.8671(6) 0.5635(6) 0.135(5) Uani 0.55(2) 1 d D U P D 1
C73 C 1.0696(18) 0.9142(10) 0.4474(11) 0.127(5) Uani 0.55(2) 1 d D U P D 1
H73A H 1.08451 0.963149 0.432322 0.191 Uiso 0.55(2) 1 calc R U P D 1
H73B H 1.035771 0.899641 0.410776 0.191 Uiso 0.55(2) 1 calc R U P D 1
H73C H 1.164199 0.888211 0.457159 0.191 Uiso 0.55(2) 1 calc R U P D 1
C74 C 0.9556(18) 0.9016(13) 0.5105(9) 0.096(5) Uani 0.55(2) 1 d D U P D 1
C75 C 0.8034(14) 0.9308(8) 0.5024(10) 0.115(4) Uani 0.55(2) 1 d D U P D 1
H75A H 0.738888 0.922905 0.547617 0.172 Uiso 0.55(2) 1 calc R U P D 1
H75B H 0.765053 0.908895 0.472103 0.172 Uiso 0.55(2) 1 calc R U P D 1
H75C H 0.804209 0.980071 0.481947 0.172 Uiso 0.55(2) 1 calc R U P D 1
O1' O 1.094(3) 0.8773(5) 0.5329(10) 0.144(6) Uani 0.45(2) 1 d D U P D 2
C73' C 1.055(2) 0.9395(9) 0.4248(6) 0.097(4) Uani 0.45(2) 1 d D U P D 2
H73D H 1.16016 0.948845 0.41864 0.146 Uiso 0.45(2) 1 calc R U P D 2
H73E H 0.994055 0.982589 0.411654 0.146 Uiso 0.45(2) 1 calc R U P D 2
H73F H 1.045612 0.909178 0.395524 0.146 Uiso 0.45(2) 1 calc R U P D 2
C74' C 1.004(2) 0.9062(13) 0.4977(8) 0.072(4) Uani 0.45(2) 1 d D U P D 2
C75' C 0.842(2) 0.9150(11) 0.5219(13) 0.131(7) Uani 0.45(2) 1 d D U P D 2
H75D H 0.791965 0.880962 0.509674 0.197 Uiso 0.45(2) 1 calc R U P D 2
H75E H 0.803188 0.961064 0.499981 0.197 Uiso 0.45(2) 1 calc R U P D 2
H75F H 0.823388 0.908843 0.572087 0.197 Uiso 0.45(2) 1 calc R U P D 2
N1 N -0.0063(2) 0.60941(9) 0.49197(9) 0.0375(4) Uani 1 1 d . . . . .
N2 N -0.1210(2) 0.78883(10) 0.43572(10) 0.0420(5) Uani 1 1 d . . . . .
N3 N -0.1505(2) 0.82225(10) 0.37003(10) 0.0454(5) Uani 1 1 d . . . . .
N4 N -0.05728(18) 0.71716(8) 0.36861(8) 0.0298(4) Uani 1 1 d . . . . .
N5 N 0.3493(2) 0.70411(11) 0.18585(11) 0.0496(5) Uani 1 1 d . . . . .
N6 N 0.63182(19) 0.57937(11) 0.25809(10) 0.0444(5) Uani 1 1 d . . . . .
N7 N 0.60622(19) 0.52584(11) 0.31582(10) 0.0448(5) Uani 1 1 d . . . . .
N8 N 0.38950(17) 0.57982(9) 0.29545(8) 0.0300(4) Uani 1 1 d . . . . .
N9 N 0.6489(2) 0.28459(10) 0.32004(11) 0.0487(5) Uani 1 1 d . . . . .
N10 N 0.3672(2) 0.40605(11) 0.24264(11) 0.0463(5) Uani 1 1 d . . . . .
N11 N 0.3939(2) 0.45955(11) 0.18492(11) 0.0469(5) Uani 1 1 d . . . . .
N12 N 0.61011(17) 0.40492(9) 0.20654(9) 0.0318(4) Uani 1 1 d . . . . .
N13 N 0.9983(2) 0.39274(9) 0.00510(9) 0.0383(4) Uani 1 1 d . . . . .
N14 N 1.1292(2) 0.21448(10) 0.04456(10) 0.0455(5) Uani 1 1 d . . . . .
N15 N 1.1662(3) 0.17561(11) 0.10698(11) 0.0529(6) Uani 1 1 d . . . . .
N16 N 1.05988(19) 0.27566(9) 0.12163(9) 0.0344(4) Uani 1 1 d . . . . .

loop_
_atom_site_aniso_label
_atom_site_aniso_U_11
_atom_site_aniso_U_22
_atom_site_aniso_U_33
_atom_site_aniso_U_23
_atom_site_aniso_U_13
_atom_site_aniso_U_12
C1 0.0496(14) 0.0398(12) 0.0336(11) -0.0044(9) -0.0099(10) -0.0031(10)
C2 0.0500(14) 0.0554(15) 0.0313(11) 0.0009(10) -0.0138(10) -0.0108(11)
C3 0.0586(16) 0.0586(16) 0.0341(12) -0.0071(11) -0.0163(11) -0.0182(12)
C4 0.0524(14) 0.0475(13) 0.0331(11) -0.0124(10) -0.0097(10) -0.0106(11)
C5 0.0273(10) 0.0406(12) 0.0273(10) -0.0096(8) -0.0025(8) -0.0025(8)
C6 0.0282(10) 0.0384(11) 0.0317(10) -0.0140(9) -0.0051(8) 0.0010(8)
C7 0.0393(12) 0.0346(11) 0.0361(11) -0.0076(9) -0.0134(9) 0.0057(9)
C8 0.0649(16) 0.0430(13) 0.0388(13) -0.0073(10) -0.0221(11) 0.0082(11)
C9 0.0590(16) 0.0427(13) 0.0446(13) -0.0029(11) -0.0192(12) 0.0005(11)
C10 0.088(2) 0.0479(15) 0.0525(16) -0.0066(12) -0.0318(15) 0.0032(14)
C11 0.0636(17) 0.0508(15) 0.0467(14) -0.0034(12) -0.0171(12) 0.0042(12)
C12 0.0723(19) 0.0559(16) 0.0506(15) -0.0050(13) -0.0217(14) 0.0037(14)
C13 0.0710(19) 0.0606(17) 0.0509(16) 0.0015(13) -0.0145(14) -0.0004(14)
C14 0.078(2) 0.088(2) 0.0549(18) -0.0030(16) -0.0178(16) 0.0040(18)
C15 0.087(2) 0.096(3) 0.068(2) -0.0146(19) -0.0281(18) 0.009(2)
C16 0.0564(17) 0.0623(17) 0.0583(17) 0.0059(14) -0.0124(13) -0.0123(13)
C17 0.078(2) 0.0632(18) 0.0455(15) 0.0018(13) -0.0058(14) -0.0272(16)
C18 0.070(2) 0.0710(19) 0.0435(15) -0.0142(14) 0.0110(13) -0.0313(15)
C19 0.0417(14) 0.0650(17) 0.0476(14) -0.0221(13) 0.0092(11) -0.0152(12)
C20 0.0313(11) 0.0513(13) 0.0345(11) -0.0170(10) -0.0010(9) -0.0112(9)
C21 0.0214(10) 0.0495(13) 0.0381(11) -0.0193(10) -0.0035(8) -0.0033(8)
C22 0.0248(10) 0.0440(12) 0.0420(12) -0.0131(10) -0.0117(9) 0.0043(9)
C23 0.0336(18) 0.047(3) 0.046(2) -0.005(2) -0.0142(16) 0.0041(16)
C24 0.038(2) 0.0447(17) 0.050(2) -0.003(2) -0.0174(18) 0.0026(17)
C25 0.045(2) 0.0465(19) 0.049(2) -0.0024(15) -0.0124(15) 0.0069(14)
C26 0.0480(18) 0.0425(17) 0.0554(19) -0.0031(14) -0.0203(15) -0.0015(13)
C27 0.067(2) 0.0512(18) 0.0450(18) -0.0036(14) -0.0106(15) 0.0052(15)
C28 0.078(3) 0.0499(18) 0.052(2) -0.002(2) -0.024(2) -0.0202(18)
C29 0.107(3) 0.067(3) 0.063(3) -0.007(2) -0.024(2) 0.011(2)
C30 0.162(5) 0.094(5) 0.083(4) 0.003(3) -0.066(3) 0.039(4)
C23' 0.034(5) 0.045(5) 0.044(5) -0.010(5) -0.016(5) 0.002(5)
C24' 0.038(4) 0.045(4) 0.048(4) -0.010(4) -0.017(4) 0.006(4)
C25' 0.046(4) 0.049(4) 0.047(4) -0.004(4) -0.019(4) 0.002(4)
C26' 0.050(4) 0.054(4) 0.048(4) -0.008(4) -0.018(4) -0.001(4)
C27' 0.063(4) 0.049(4) 0.057(4) -0.003(4) -0.019(4) -0.008(4)
C28' 0.073(5) 0.055(4) 0.054(5) -0.002(5) -0.023(5) -0.010(4)
C29' 0.088(5) 0.065(5) 0.052(5) -0.003(5) -0.020(5) -0.016(5)
C30' 0.152(10) 0.076(11) 0.078(8) 0.000(8) -0.051(9) 0.027(9)
C31 0.0192(9) 0.0335(10) 0.0237(9) -0.0046(8) -0.0054(7) -0.0006(7)
C32 0.0255(10) 0.0339(10) 0.0288(10) -0.0109(8) -0.0061(8) 0.0002(8)
C33 0.0261(10) 0.0327(10) 0.0335(10) -0.0092(8) -0.0104(8) -0.0043(8)
C34 0.0208(9) 0.0335(10) 0.0286(10) -0.0041(8) -0.0065(7) -0.0003(7)
C35 0.0260(9) 0.0278(10) 0.0221(9) -0.0045(7) -0.0060(7) 0.0014(7)
C36 0.0253(10) 0.0337(10) 0.0286(10) -0.0094(8) -0.0088(8) -0.0015(8)
C37 0.0612(17) 0.0534(16) 0.0610(17) -0.0031(13) -0.0120(14) -0.0077(13)
C38 0.094(2) 0.0544(17) 0.0515(17) -0.0007(13) 0.0028(16) -0.0181(16)
C39 0.076(2) 0.070(2) 0.071(2) -0.0042(17) 0.0257(17) -0.0199(17)
C40 0.0458(15) 0.0705(19) 0.0679(19) -0.0112(15) 0.0135(13) -0.0117(13)
C41 0.0325(12) 0.0512(14) 0.0419(12) -0.0193(11) 0.0002(9) -0.0097(10)
C42 0.0219(10) 0.0517(13) 0.0392(12) -0.0186(10) -0.0037(8) -0.0039(9)
C43 0.0271(11) 0.0499(13) 0.0394(12) -0.0161(10) -0.0121(9) 0.0070(9)
C44 0.032(2) 0.051(3) 0.046(3) -0.009(2) -0.0104(19) 0.0022(18)
C45 0.035(3) 0.0481(19) 0.048(3) -0.011(2) -0.0139(18) 0.004(2)
C46 0.039(2) 0.046(2) 0.051(2) -0.0122(15) -0.0092(16) 0.0059(15)
C47 0.0389(18) 0.0398(19) 0.058(2) -0.0124(15) -0.0138(15) 0.0018(14)
C48 0.051(2) 0.057(2) 0.063(2) 0.0005(17) 0.0029(16) 0.0012(16)
C49 0.061(2) 0.065(2) 0.090(3) 0.018(2) -0.011(2) -0.0089(18)
C50 0.100(4) 0.078(4) 0.150(4) 0.023(3) 0.005(3) 0.015(3)
C51 0.164(9) 0.100(5) 0.181(7) -0.022(5) -0.026(7) 0.037(6)
C44' 0.028(5) 0.045(5) 0.043(5) -0.012(4) -0.014(4) 0.008(4)
C45' 0.032(4) 0.048(4) 0.048(4) -0.014(4) -0.016(4) 0.005(4)
C46' 0.041(4) 0.047(4) 0.050(4) -0.006(4) -0.014(4) 0.002(4)
C47' 0.045(4) 0.053(4) 0.063(4) -0.006(4) -0.013(4) -0.001(4)
C48' 0.054(4) 0.051(4) 0.074(4) -0.003(4) -0.015(4) -0.006(4)
C49' 0.063(4) 0.053(4) 0.086(5) -0.001(4) -0.020(4) 0.001(4)
C50' 0.089(5) 0.059(5) 0.097(5) -0.002(5) -0.039(4) -0.010(5)
C51' 0.084(8) 0.078(8) 0.121(9) 0.040(8) -0.047(7) 0.008(7)
C52 0.0479(14) 0.0437(13) 0.0386(12) -0.0086(10) -0.0118(10) -0.0017(10)
C53 0.0459(14) 0.0611(16) 0.0324(12) 0.0006(11) -0.0118(10) -0.0073(11)
C54 0.0629(16) 0.0604(16) 0.0333(12) -0.0064(11) -0.0170(11) -0.0200(13)
C55 0.0528(14) 0.0502(14) 0.0334(11) -0.0124(10) -0.0080(10) -0.0137(11)
C56 0.0270(10) 0.0447(12) 0.0267(10) -0.0094(9) -0.0014(8) -0.0036(8)
C57 0.0289(10) 0.0415(12) 0.0322(10) -0.0132(9) -0.0036(8) 0.0009(9)
C58 0.0495(14) 0.0447(13) 0.0427(13) -0.0129(11) -0.0147(11) 0.0141(11)
C59 0.058(2) 0.048(2) 0.0386(18) -0.0053(14) -0.0182(16) 0.0078(16)
C60 0.091(3) 0.055(2) 0.057(2) 0.0005(18) -0.019(2) 0.005(2)
C61 0.111(3) 0.053(2) 0.062(2) -0.0063(18) -0.010(2) -0.003(2)
C62 0.124(3) 0.058(2) 0.062(2) -0.0186(19) -0.001(2) -0.017(2)
C63 0.116(3) 0.073(2) 0.084(3) -0.014(2) -0.008(3) -0.020(3)
C64 0.120(4) 0.097(3) 0.123(4) -0.023(3) -0.014(3) -0.017(3)
C65 0.116(4) 0.103(4) 0.144(4) -0.016(3) -0.049(4) -0.015(3)
C66 0.122(5) 0.117(4) 0.145(5) -0.017(4) -0.007(4) -0.028(4)
C59' 0.078(6) 0.051(5) 0.046(5) -0.006(5) -0.026(5) 0.013(5)
C60' 0.092(5) 0.063(5) 0.060(5) -0.002(5) -0.019(5) 0.004(5)
C61' 0.100(5) 0.059(5) 0.059(5) 0.000(5) -0.019(5) 0.003(5)
C62' 0.108(5) 0.060(5) 0.065(5) -0.023(4) -0.005(5) 0.002(4)
C63' 0.116(5) 0.067(4) 0.073(5) -0.017(4) -0.009(5) -0.010(4)
C64' 0.116(5) 0.077(5) 0.096(5) -0.018(5) -0.011(5) -0.004(4)
C65' 0.114(5) 0.086(5) 0.117(5) -0.021(5) -0.018(5) -0.004(5)
C66' 0.141(10) 0.121(10) 0.137(10) -0.015(10) -0.032(8) -0.017(9)
C67 0.0290(10) 0.0350(10) 0.0232(9) -0.0070(8) -0.0048(7) 0.0035(8)
C68 0.0207(9) 0.0443(12) 0.0326(10) -0.0115(9) -0.0068(8) 0.0015(8)
C69 0.0255(10) 0.0417(12) 0.0358(11) -0.0143(9) -0.0099(8) -0.0018(8)
C70 0.0246(10) 0.0376(11) 0.0335(10) -0.0129(9) -0.0069(8) 0.0001(8)
C71 0.0208(9) 0.0363(11) 0.0278(9) -0.0051(8) -0.0062(7) 0.0003(8)
C72 0.0247(10) 0.0376(11) 0.0339(10) -0.0120(9) -0.0106(8) -0.0015(8)
O1 0.211(12) 0.112(6) 0.113(6) -0.061(5) -0.082(7) 0.030(6)
C73 0.115(8) 0.114(13) 0.171(12) -0.066(10) 0.003(10) -0.049(8)
C74 0.113(9) 0.083(10) 0.117(9) -0.060(7) -0.046(7) 0.016(9)
C75 0.112(7) 0.081(6) 0.145(10) -0.025(6) -0.021(6) 0.009(6)
O1' 0.207(14) 0.100(5) 0.137(9) 0.003(6) -0.114(10) 0.010(7)
C73' 0.152(11) 0.073(9) 0.077(6) -0.012(5) -0.028(6) -0.043(7)
C74' 0.119(10) 0.047(5) 0.060(6) -0.018(5) -0.028(6) -0.008(8)
C75' 0.127(10) 0.122(14) 0.182(16) -0.120(13) 0.010(10) -0.030(9)
N1 0.0431(10) 0.0411(10) 0.0298(9) -0.0099(8) -0.0085(8) -0.0022(8)
N2 0.0476(11) 0.0416(11) 0.0400(10) -0.0170(8) -0.0120(9) 0.0066(9)
N3 0.0550(12) 0.0362(10) 0.0475(11) -0.0135(9) -0.0179(9) 0.0082(9)
N4 0.0295(9) 0.0323(9) 0.0289(8) -0.0097(7) -0.0094(7) 0.0046(7)
N5 0.0385(11) 0.0567(13) 0.0481(12) 0.0003(10) -0.0083(9) -0.0087(9)
N6 0.0222(9) 0.0633(13) 0.0501(12) -0.0197(10) -0.0055(8) -0.0008(8)
N7 0.0240(9) 0.0605(13) 0.0527(12) -0.0197(10) -0.0114(8) 0.0064(8)
N8 0.0190(8) 0.0397(9) 0.0328(9) -0.0108(7) -0.0067(6) 0.0007(7)
N9 0.0409(11) 0.0502(12) 0.0505(12) -0.0021(10) -0.0077(9) -0.0079(9)
N10 0.0226(9) 0.0658(13) 0.0520(12) -0.0184(10) -0.0063(8) 0.0001(8)
N11 0.0262(10) 0.0638(13) 0.0513(12) -0.0165(10) -0.0108(8) 0.0063(9)
N12 0.0192(8) 0.0425(10) 0.0362(9) -0.0142(8) -0.0062(7) 0.0004(7)
N13 0.0412(10) 0.0428(11) 0.0336(9) -0.0119(8) -0.0112(8) -0.0005(8)
N14 0.0498(12) 0.0468(11) 0.0398(10) -0.0162(9) -0.0063(9) 0.0069(9)
N15 0.0622(14) 0.0474(12) 0.0476(12) -0.0159(10) -0.0136(10) 0.0174(10)
N16 0.0315(9) 0.0410(10) 0.0315(9) -0.0122(8) -0.0095(7) 0.0082(7)

loop_
_atom_type_symbol
_atom_type_description
_atom_type_scat_dispersion_real
_atom_type_scat_dispersion_imag
_atom_type_scat_source
C C 0.0033 0.0016 'International Tables Vol C Tables 4.2.6.8 and 6.1.1.4'
H H 0 0 'International Tables Vol C Tables 4.2.6.8 and 6.1.1.4'
N N 0.0061 0.0033 'International Tables Vol C Tables 4.2.6.8 and 6.1.1.4'
O O 0.0106 0.006 'International Tables Vol C Tables 4.2.6.8 and 6.1.1.4'

loop_
_geom_angle_atom_site_label_1
_geom_angle_atom_site_label_2
_geom_angle_atom_site_label_3
_geom_angle
_geom_angle_site_symmetry_1
_geom_angle_site_symmetry_3
_geom_angle_publ_flag
N1 C1 C2 123.6(2) . . ?
N1 C1 H1 118.2 . . ?
C2 C1 H1 118.2 . . ?
C3 C2 C1 118.7(2) . . ?
C3 C2 H2 120.6 . . ?
C1 C2 H2 120.6 . . ?
C2 C3 C4 119.3(2) . . ?
C2 C3 H3 120.4 . . ?
C4 C3 H3 120.4 . . ?
C3 C4 C5 118.0(2) . . ?
C3 C4 H4 121 . . ?
C5 C4 H4 121 . . ?
N1 C5 C4 123.58(19) . . ?
N1 C5 C6 117.55(18) . . ?
C4 C5 C6 118.86(19) . . ?
N2 C6 N4 109.56(17) . . ?
N2 C6 C5 124.66(18) . . ?
N4 C6 C5 125.73(18) . . ?
N3 C7 N4 109.96(18) . . ?
N3 C7 C8 127.29(19) . . ?
N4 C7 C8 122.75(19) . . ?
C7 C8 C9 115.3(2) . . ?
C7 C8 H8A 108.4 . . ?
C9 C8 H8A 108.4 . . ?
C7 C8 H8B 108.4 . . ?
C9 C8 H8B 108.4 . . ?
H8A C8 H8B 107.5 . . ?
C8 C9 C10 110.4(2) . . ?
C8 C9 H9A 109.6 . . ?
C10 C9 H9A 109.6 . . ?
C8 C9 H9B 109.6 . . ?
C10 C9 H9B 109.6 . . ?
H9A C9 H9B 108.1 . . ?
C11 C10 C9 115.9(2) . . ?
C11 C10 H10A 108.3 . . ?
C9 C10 H10A 108.3 . . ?
C11 C10 H10B 108.3 . . ?
C9 C10 H10B 108.3 . . ?
H10A C10 H10B 107.4 . . ?
C10 C11 C12 113.0(2) . . ?
C10 C11 H11A 109 . . ?
C12 C11 H11A 109 . . ?
C10 C11 H11B 109 . . ?
C12 C11 H11B 109 . . ?
H11A C11 H11B 107.8 . . ?
C13 C12 C11 114.2(2) . . ?
C13 C12 H12A 108.7 . . ?
C11 C12 H12A 108.7 . . ?
C13 C12 H12B 108.7 . . ?
C11 C12 H12B 108.7 . . ?
H12A C12 H12B 107.6 . . ?
C14 C13 C12 114.0(3) . . ?
C14 C13 H13A 108.8 . . ?
C12 C13 H13A 108.8 . . ?
C14 C13 H13B 108.8 . . ?
C12 C13 H13B 108.8 . . ?
H13A C13 H13B 107.6 . . ?
C15 C14 C13 113.5(3) . . ?
C15 C14 H14A 108.9 . . ?
C13 C14 H14A 108.9 . . ?
C15 C14 H14B 108.9 . . ?
C13 C14 H14B 108.9 . . ?
H14A C14 H14B 107.7 . . ?
C14 C15 H15A 109.5 . . ?
C14 C15 H15B 109.5 . . ?
H15A C15 H15B 109.5 . . ?
C14 C15 H15C 109.5 . . ?
H15A C15 H15C 109.5 . . ?
H15B C15 H15C 109.5 . . ?
N5 C16 C17 124.0(3) . . ?
N5 C16 H16 118 . . ?
C17 C16 H16 118 . . ?
C18 C17 C16 118.1(3) . . ?
C18 C17 H17 120.9 . . ?
C16 C17 H17 120.9 . . ?
C17 C18 C19 119.0(2) . . ?
C17 C18 H18 120.5 . . ?
C19 C18 H18 120.5 . . ?
C18 C19 C20 119.2(3) . . ?
C18 C19 H19 120.4 . . ?
C20 C19 H19 120.4 . . ?
N5 C20 C19 122.2(2) . . ?
N5 C20 C21 118.51(19) . . ?
C19 C20 C21 119.3(2) . . ?
N6 C21 N8 109.72(19) . . ?
N6 C21 C20 122.9(2) . . ?
N8 C21 C20 127.30(18) . . ?
N7 C22 N8 109.82(19) . . ?
N7 C22 C23 125.9(3) . . ?
N8 C22 C23 124.3(3) . . ?
N7 C22 C23' 124.2(13) . . ?
N8 C22 C23' 125.3(13) . . ?
C22 C23 C24 109.9(5) . . ?
C22 C23 H23A 109.7 . . ?
C24 C23 H23A 109.7 . . ?
C22 C23 H23B 109.7 . . ?
C24 C23 H23B 109.7 . . ?
H23A C23 H23B 108.2 . . ?
C25 C24 C23 113.0(4) . . ?
C25 C24 H24A 109 . . ?
C23 C24 H24A 109 . . ?
C25 C24 H24B 109 . . ?
C23 C24 H24B 109 . . ?
H24A C24 H24B 107.8 . . ?
C24 C25 C26 111.4(3) . . ?
C24 C25 H25A 109.3 . . ?
C26 C25 H25A 109.3 . . ?
C24 C25 H25B 109.3 . . ?
C26 C25 H25B 109.3 . . ?
H25A C25 H25B 108 . . ?
C27 C26 C25 115.4(3) . . ?
C27 C26 H26A 108.4 . . ?
C25 C26 H26A 108.4 . . ?
C27 C26 H26B 108.4 . . ?
C25 C26 H26B 108.4 . . ?
H26A C26 H26B 107.5 . . ?
C26 C27 C28 112.0(3) . . ?
C26 C27 H27A 109.2 . . ?
C28 C27 H27A 109.2 . . ?
C26 C27 H27B 109.2 . . ?
C28 C27 H27B 109.2 . . ?
H27A C27 H27B 107.9 . . ?
C29 C28 C27 112.8(4) . . ?
C29 C28 H28A 109 . . ?
C27 C28 H28A 109 . . ?
C29 C28 H28B 109 . . ?
C27 C28 H28B 109 . . ?
H28A C28 H28B 107.8 . . ?
C28 C29 C30 112.2(4) . . ?
C28 C29 H29A 109.2 . . ?
C30 C29 H29A 109.2 . . ?
C28 C29 H29B 109.2 . . ?
C30 C29 H29B 109.2 . . ?
H29A C29 H29B 107.9 . . ?
C29 C30 H30A 109.5 . . ?
C29 C30 H30B 109.5 . . ?
H30A C30 H30B 109.5 . . ?
C29 C30 H30C 109.5 . . ?
H30A C30 H30C 109.5 . . ?
H30B C30 H30C 109.5 . . ?
C22 C23' C24' 122(2) . . ?
C22 C23' H23C 106.7 . . ?
C24' C23' H23C 106.7 . . ?
C22 C23' H23D 106.7 . . ?
C24' C23' H23D 106.7 . . ?
H23C C23' H23D 106.6 . . ?
C23' C24' C25' 115.6(16) . . ?
C23' C24' H24C 108.4 . . ?
C25' C24' H24C 108.4 . . ?
C23' C24' H24D 108.4 . . ?
C25' C24' H24D 108.4 . . ?
H24C C24' H24D 107.5 . . ?
C24' C25' C26' 114.0(14) . . ?
C24' C25' H25C 108.7 . . ?
C26' C25' H25C 108.7 . . ?
C24' C25' H25D 108.7 . . ?
C26' C25' H25D 108.7 . . ?
H25C C25' H25D 107.6 . . ?
C27' C26' C25' 113.7(11) . . ?
C27' C26' H26C 108.8 . . ?
C25' C26' H26C 108.8 . . ?
C27' C26' H26D 108.8 . . ?
C25' C26' H26D 108.8 . . ?
H26C C26' H26D 107.7 . . ?
C26' C27' C28' 115.2(12) . . ?
C26' C27' H27C 108.5 . . ?
C28' C27' H27C 108.5 . . ?
C26' C27' H27D 108.5 . . ?
C28' C27' H27D 108.5 . . ?
H27C C27' H27D 107.5 . . ?
C29' C28' C27' 105.1(14) . . ?
C29' C28' H28C 110.7 . . ?
C27' C28' H28C 110.7 . . ?
C29' C28' H28D 110.7 . . ?
C27' C28' H28D 110.7 . . ?
H28C C28' H28D 108.8 . . ?
C28' C29' C30' 103.4(14) . . ?
C28' C29' H29C 111.1 . . ?
C30' C29' H29C 111.1 . . ?
C28' C29' H29D 111.1 . . ?
C30' C29' H29D 111.1 . . ?
H29C C29' H29D 109 . . ?
C29' C30' H30D 109.5 . . ?
C29' C30' H30E 109.5 . . ?
H30D C30' H30E 109.5 . . ?
C29' C30' H30F 109.5 . . ?
H30D C30' H30F 109.5 . . ?
H30E C30' H30F 109.5 . . ?
C36 C31 C32 121.84(17) . . ?
C36 C31 N8 118.99(17) . . ?
C32 C31 N8 119.17(17) . . ?
C31 C32 C33 118.54(18) . . ?
C31 C32 H32 120.7 . . ?
C33 C32 H32 120.7 . . ?
C34 C33 C32 120.78(18) . . ?
C34 C33 H33 119.6 . . ?
C32 C33 H33 119.6 . . ?
C33 C34 C35 119.16(17) . . ?
C33 C34 H34 120.4 . . ?
C35 C34 H34 120.4 . . ?
C36 C35 C34 121.01(17) . . ?
C36 C35 N4 118.89(17) . . ?
C34 C35 N4 119.98(16) . . ?
C31 C36 C35 118.65(18) . . ?
C31 C36 H36 120.7 . . ?
C35 C36 H36 120.7 . . ?
N9 C37 C38 122.8(3) . . ?
N9 C37 H37 118.6 . . ?
C38 C37 H37 118.6 . . ?
C39 C38 C37 118.3(3) . . ?
C39 C38 H38 120.9 . . ?
C37 C38 H38 120.9 . . ?
C38 C39 C40 119.5(3) . . ?
C38 C39 H39 120.3 . . ?
C40 C39 H39 120.3 . . ?
C39 C40 C41 119.4(3) . . ?
C39 C40 H40 120.3 . . ?
C41 C40 H40 120.3 . . ?
N9 C41 C40 122.2(2) . . ?
N9 C41 C42 118.33(19) . . ?
C40 C41 C42 119.5(2) . . ?
N10 C42 N12 109.67(19) . . ?
N10 C42 C41 123.2(2) . . ?
N12 C42 C41 127.17(18) . . ?
N11 C43 N12 110.0(2) . . ?
N11 C43 C44 125.7(4) . . ?
N12 C43 C44 124.3(4) . . ?
N11 C43 C44' 126.5(12) . . ?
N12 C43 C44' 123.2(11) . . ?
C43 C44 C45 111.1(6) . . ?
C43 C44 H44A 109.4 . . ?
C45 C44 H44A 109.4 . . ?
C43 C44 H44B 109.4 . . ?
C45 C44 H44B 109.4 . . ?
H44A C44 H44B 108 . . ?
C46 C45 C44 112.9(5) . . ?
C46 C45 H45A 109 . . ?
C44 C45 H45A 109 . . ?
C46 C45 H45B 109 . . ?
C44 C45 H45B 109 . . ?
H45A C45 H45B 107.8 . . ?
C45 C46 C47 112.9(4) . . ?
C45 C46 H46A 109 . . ?
C47 C46 H46A 109 . . ?
C45 C46 H46B 109 . . ?
C47 C46 H46B 109 . . ?
H46A C46 H46B 107.8 . . ?
C48 C47 C46 113.3(3) . . ?
C48 C47 H47A 108.9 . . ?
C46 C47 H47A 108.9 . . ?
C48 C47 H47B 108.9 . . ?
C46 C47 H47B 108.9 . . ?
H47A C47 H47B 107.7 . . ?
C49 C48 C47 118.6(3) . . ?
C49 C48 H48A 107.7 . . ?
C47 C48 H48A 107.7 . . ?
C49 C48 H48B 107.7 . . ?
C47 C48 H48B 107.7 . . ?
H48A C48 H48B 107.1 . . ?
C50 C49 C48 118.3(5) . . ?
C50 C49 H49A 107.7 . . ?
C48 C49 H49A 107.7 . . ?
C50 C49 H49B 107.7 . . ?
C48 C49 H49B 107.7 . . ?
H49A C49 H49B 107.1 . . ?
C49 C50 C51 122.1(8) . . ?
C49 C50 H50A 106.8 . . ?
C51 C50 H50A 106.8 . . ?
C49 C50 H50B 106.8 . . ?
C51 C50 H50B 106.8 . . ?
H50A C50 H50B 106.7 . . ?
C50 C51 H51A 109.5 . . ?
C50 C51 H51B 109.5 . . ?
H51A C51 H51B 109.5 . . ?
C50 C51 H51C 109.5 . . ?
H51A C51 H51C 109.5 . . ?
H51B C51 H51C 109.5 . . ?
C43 C44' C45' 114.4(17) . . ?
C43 C44' H44C 108.7 . . ?
C45' C44' H44C 108.7 . . ?
C43 C44' H44D 108.7 . . ?
C45' C44' H44D 108.7 . . ?
H44C C44' H44D 107.6 . . ?
C46' C45' C44' 114.8(16) . . ?
C46' C45' H45C 108.6 . . ?
C44' C45' H45C 108.6 . . ?
C46' C45' H45D 108.6 . . ?
C44' C45' H45D 108.6 . . ?
H45C C45' H45D 107.6 . . ?
C45' C46' C47' 113.8(13) . . ?
C45' C46' H46C 108.8 . . ?
C47' C46' H46C 108.8 . . ?
C45' C46' H46D 108.8 . . ?
C47' C46' H46D 108.8 . . ?
H46C C46' H46D 107.7 . . ?
C48' C47' C46' 114.3(11) . . ?
C48' C47' H47C 108.7 . . ?
C46' C47' H47C 108.7 . . ?
C48' C47' H47D 108.7 . . ?
C46' C47' H47D 108.7 . . ?
H47C C47' H47D 107.6 . . ?
C47' C48' C49' 115.8(11) . . ?
C47' C48' H48C 108.3 . . ?
C49' C48' H48C 108.3 . . ?
C47' C48' H48D 108.3 . . ?
C49' C48' H48D 108.3 . . ?
H48C C48' H48D 107.4 . . ?
C50' C49' C48' 122.7(12) . . ?
C50' C49' H49C 106.6 . . ?
C48' C49' H49C 106.6 . . ?
C50' C49' H49D 106.6 . . ?
C48' C49' H49D 106.6 . . ?
H49C C49' H49D 106.6 . . ?
C49' C50' C51' 105.5(17) . . ?
C49' C50' H50C 110.6 . . ?
C51' C50' H50C 110.6 . . ?
C49' C50' H50D 110.6 . . ?
C51' C50' H50D 110.6 . . ?
H50C C50' H50D 108.8 . . ?
C50' C51' H51D 109.5 . . ?
C50' C51' H51E 109.5 . . ?
H51D C51' H51E 109.5 . . ?
C50' C51' H51F 109.5 . . ?
H51D C51' H51F 109.5 . . ?
H51E C51' H51F 109.5 . . ?
N13 C52 C53 123.5(2) . . ?
N13 C52 H52 118.2 . . ?
C53 C52 H52 118.2 . . ?
C54 C53 C52 118.7(2) . . ?
C54 C53 H53 120.6 . . ?
C52 C53 H53 120.6 . . ?
C53 C54 C55 119.2(2) . . ?
C53 C54 H54 120.4 . . ?
C55 C54 H54 120.4 . . ?
C54 C55 C56 118.6(2) . . ?
C54 C55 H55 120.7 . . ?
C56 C55 H55 120.7 . . ?
N13 C56 C55 123.0(2) . . ?
N13 C56 C57 118.40(18) . . ?
C55 C56 C57 118.6(2) . . ?
N14 C57 N16 109.61(18) . . ?
N14 C57 C56 123.71(19) . . ?
N16 C57 C56 126.67(18) . . ?
N15 C58 N16 109.7(2) . . ?
N15 C58 C59' 125.8(8) . . ?
N16 C58 C59' 119.3(7) . . ?
N15 C58 C59 126.0(2) . . ?
N16 C58 C59 124.2(2) . . ?
C60 C59 C58 115.2(3) . . ?
C60 C59 H59A 108.5 . . ?
C58 C59 H59A 108.5 . . ?
C60 C59 H59B 108.5 . . ?
C58 C59 H59B 108.5 . . ?
H59A C59 H59B 107.5 . . ?
C59 C60 C61 116.0(3) . . ?
C59 C60 H60A 108.3 . . ?
C61 C60 H60A 108.3 . . ?
C59 C60 H60B 108.3 . . ?
C61 C60 H60B 108.3 . . ?
H60A C60 H60B 107.4 . . ?
C62 C61 C60 114.2(4) . . ?
C62 C61 H61A 108.7 . . ?
C60 C61 H61A 108.7 . . ?
C62 C61 H61B 108.7 . . ?
C60 C61 H61B 108.7 . . ?
H61A C61 H61B 107.6 . . ?
C61 C62 C63 112.6(4) . . ?
C61 C62 H62A 109.1 . . ?
C63 C62 H62A 109.1 . . ?
C61 C62 H62B 109.1 . . ?
C63 C62 H62B 109.1 . . ?
H62A C62 H62B 107.8 . . ?
C62 C63 C64 111.9(4) . . ?
C62 C63 H63A 109.2 . . ?
C64 C63 H63A 109.2 . . ?
C62 C63 H63B 109.2 . . ?
C64 C63 H63B 109.2 . . ?
H63A C63 H63B 107.9 . . ?
C63 C64 C65 119.4(5) . . ?
C63 C64 H64A 107.5 . . ?
C65 C64 H64A 107.5 . . ?
C63 C64 H64B 107.5 . . ?
C65 C64 H64B 107.5 . . ?
H64A C64 H64B 107 . . ?
C66 C65 C64 113.2(5) . . ?
C66 C65 H65A 108.9 . . ?
C64 C65 H65A 108.9 . . ?
C66 C65 H65B 108.9 . . ?
C64 C65 H65B 108.9 . . ?
H65A C65 H65B 107.8 . . ?
C65 C66 H66A 109.5 . . ?
C65 C66 H66B 109.5 . . ?
H66A C66 H66B 109.5 . . ?
C65 C66 H66C 109.5 . . ?
H66A C66 H66C 109.5 . . ?
H66B C66 H66C 109.5 . . ?
C60' C59' C58 110.4(13) . . ?
C60' C59' H59C 109.6 . . ?
C58 C59' H59C 109.6 . . ?
C60' C59' H59D 109.6 . . ?
C58 C59' H59D 109.6 . . ?
H59C C59' H59D 108.1 . . ?
C59' C60' C61' 111.8(15) . . ?
C59' C60' H60C 109.3 . . ?
C61' C60' H60C 109.2 . . ?
C59' C60' H60D 109.3 . . ?
C61' C60' H60D 109.3 . . ?
H60C C60' H60D 107.9 . . ?
C60' C61' C62' 121.2(16) . . ?
C60' C61' H61C 107 . . ?
C62' C61' H61C 107 . . ?
C60' C61' H61D 107 . . ?
C62' C61' H61D 107 . . ?
H61C C61' H61D 106.8 . . ?
C61' C62' C63' 112.6(15) . . ?
C61' C62' H62C 109.1 . . ?
C63' C62' H62C 109.1 . . ?
C61' C62' H62D 109.1 . . ?
C63' C62' H62D 109.1 . . ?
H62C C62' H62D 107.8 . . ?
C64' C63' C62' 113.2(15) . . ?
C64' C63' H63C 108.9 . . ?
C62' C63' H63C 108.9 . . ?
C64' C63' H63D 108.9 . . ?
C62' C63' H63D 108.9 . . ?
H63C C63' H63D 107.8 . . ?
C63' C64' C65' 116.6(18) . . ?
C63' C64' H64C 108.1 . . ?
C65' C64' H64C 108.1 . . ?
C63' C64' H64D 108.1 . . ?
C65' C64' H64D 108.1 . . ?
H64C C64' H64D 107.3 . . ?
C66' C65' C64' 116(2) . . ?
C66' C65' H65C 108.4 . . ?
C64' C65' H65C 108.4 . . ?
C66' C65' H65D 108.4 . . ?
C64' C65' H65D 108.4 . . ?
H65C C65' H65D 107.4 . . ?
C65' C66' H66D 109.5 . . ?
C65' C66' H66E 109.5 . . ?
H66D C66' H66E 109.5 . . ?
C65' C66' H66F 109.5 . . ?
H66D C66' H66F 109.5 . . ?
H66E C66' H66F 109.5 . . ?
C68 C67 C72 121.24(18) . . ?
C68 C67 N16 120.05(17) . . ?
C72 C67 N16 118.66(18) . . ?
C67 C68 C69 119.24(17) . . ?
C67 C68 H68 120.4 . . ?
C69 C68 H68 120.4 . . ?
C70 C69 C68 120.43(19) . . ?
C70 C69 H69 119.8 . . ?
C68 C69 H69 119.8 . . ?
C71 C70 C69 118.94(18) . . ?
C71 C70 H70 120.5 . . ?
C69 C70 H70 120.5 . . ?
C70 C71 C72 121.72(17) . . ?
C70 C71 N12 119.02(17) . . ?
C72 C71 N12 119.24(17) . . ?
C71 C72 C67 118.42(18) . . ?
C71 C72 H72 120.8 . . ?
C67 C72 H72 120.8 . . ?
C74 C73 H73A 109.5 . . ?
C74 C73 H73B 109.5 . . ?
H73A C73 H73B 109.5 . . ?
C74 C73 H73C 109.5 . . ?
H73A C73 H73C 109.5 . . ?
H73B C73 H73C 109.5 . . ?
O1 C74 C75 122.7(13) . . ?
O1 C74 C73 121.1(13) . . ?
C75 C74 C73 116.1(12) . . ?
C74 C75 H75A 109.5 . . ?
C74 C75 H75B 109.5 . . ?
H75A C75 H75B 109.5 . . ?
C74 C75 H75C 109.5 . . ?
H75A C75 H75C 109.5 . . ?
H75B C75 H75C 109.5 . . ?
C74' C73' H73D 109.5 . . ?
C74' C73' H73E 109.5 . . ?
H73D C73' H73E 109.5 . . ?
C74' C73' H73F 109.5 . . ?
H73D C73' H73F 109.5 . . ?
H73E C73' H73F 109.5 . . ?
O1' C74' C75' 125.1(14) . . ?
O1' C74' C73' 119.0(13) . . ?
C75' C74' C73' 115.7(13) . . ?
C74' C75' H75D 109.5 . . ?
C74' C75' H75E 109.5 . . ?
H75D C75' H75E 109.5 . . ?
C74' C75' H75F 109.5 . . ?
H75D C75' H75F 109.5 . . ?
H75E C75' H75F 109.5 . . ?
C1 N1 C5 116.79(18) . . ?
C6 N2 N3 107.80(17) . . ?
C7 N3 N2 107.32(17) . . ?
C6 N4 C7 105.34(16) . . ?
C6 N4 C35 129.37(16) . . ?
C7 N4 C35 124.68(16) . . ?
C20 N5 C16 117.4(2) . . ?
C21 N6 N7 107.56(18) . . ?
C22 N7 N6 107.61(17) . . ?
C22 N8 C21 105.28(16) . . ?
C22 N8 C31 124.73(17) . . ?
C21 N8 C31 129.95(16) . . ?
C41 N9 C37 117.8(2) . . ?
C42 N10 N11 107.84(18) . . ?
C43 N11 N10 107.45(17) . . ?
C43 N12 C42 105.03(16) . . ?
C43 N12 C71 124.71(17) . . ?
C42 N12 C71 130.23(17) . . ?
C52 N13 C56 116.90(18) . . ?
C57 N14 N15 108.02(18) . . ?
C58 N15 N14 107.49(18) . . ?
C57 N16 C58 105.21(17) . . ?
C57 N16 C67 129.02(16) . . ?
C58 N16 C67 125.45(17) . . ?

loop_
_geom_bond_atom_site_label_1
_geom_bond_atom_site_label_2
_geom_bond_distance
_geom_bond_site_symmetry_2
_geom_bond_publ_flag
C1 N1 1.338(3) . ?
C1 C2 1.387(3) . ?
C1 H1 0.95 . ?
C2 C3 1.372(4) . ?
C2 H2 0.95 . ?
C3 C4 1.385(3) . ?
C3 H3 0.95 . ?
C4 C5 1.391(3) . ?
C4 H4 0.95 . ?
C5 N1 1.344(3) . ?
C5 C6 1.471(3) . ?
C6 N2 1.312(3) . ?
C6 N4 1.373(2) . ?
C7 N3 1.310(3) . ?
C7 N4 1.374(2) . ?
C7 C8 1.499(3) . ?
C8 C9 1.516(3) . ?
C8 H8A 0.99 . ?
C8 H8B 0.99 . ?
C9 C10 1.526(3) . ?
C9 H9A 0.99 . ?
C9 H9B 0.99 . ?
C10 C11 1.507(3) . ?
C10 H10A 0.99 . ?
C10 H10B 0.99 . ?
C11 C12 1.528(4) . ?
C11 H11A 0.99 . ?
C11 H11B 0.99 . ?
C12 C13 1.517(4) . ?
C12 H12A 0.99 . ?
C12 H12B 0.99 . ?
C13 C14 1.515(4) . ?
C13 H13A 0.99 . ?
C13 H13B 0.99 . ?
C14 C15 1.506(5) . ?
C14 H14A 0.99 . ?
C14 H14B 0.99 . ?
C15 H15A 0.98 . ?
C15 H15B 0.98 . ?
C15 H15C 0.98 . ?
C16 N5 1.335(3) . ?
C16 C17 1.383(4) . ?
C16 H16 0.95 . ?
C17 C18 1.370(4) . ?
C17 H17 0.95 . ?
C18 C19 1.376(4) . ?
C18 H18 0.95 . ?
C19 C20 1.397(3) . ?
C19 H19 0.95 . ?
C20 N5 1.329(3) . ?
C20 C21 1.472(3) . ?
C21 N6 1.314(3) . ?
C21 N8 1.376(3) . ?
C22 N7 1.317(3) . ?
C22 N8 1.366(3) . ?
C22 C23 1.489(5) . ?
C22 C23' 1.493(16) . ?
C23 C24 1.523(5) . ?
C23 H23A 0.99 . ?
C23 H23B 0.99 . ?
C24 C25 1.521(5) . ?
C24 H24A 0.99 . ?
C24 H24B 0.99 . ?
C25 C26 1.521(4) . ?
C25 H25A 0.99 . ?
C25 H25B 0.99 . ?
C26 C27 1.501(4) . ?
C26 H26A 0.99 . ?
C26 H26B 0.99 . ?
C27 C28 1.549(5) . ?
C27 H27A 0.99 . ?
C27 H27B 0.99 . ?
C28 C29 1.487(6) . ?
C28 H28A 0.99 . ?
C28 H28B 0.99 . ?
C29 C30 1.543(6) . ?
C29 H29A 0.99 . ?
C29 H29B 0.99 . ?
C30 H30A 0.98 . ?
C30 H30B 0.98 . ?
C30 H30C 0.98 . ?
C23' C24' 1.520(16) . ?
C23' H23C 0.99 . ?
C23' H23D 0.99 . ?
C24' C25' 1.522(16) . ?
C24' H24C 0.99 . ?
C24' H24D 0.99 . ?
C25' C26' 1.555(14) . ?
C25' H25C 0.99 . ?
C25' H25D 0.99 . ?
C26' C27' 1.500(14) . ?
C26' H26C 0.99 . ?
C26' H26D 0.99 . ?
C27' C28' 1.528(14) . ?
C27' H27C 0.99 . ?
C27' H27D 0.99 . ?
C28' C29' 1.478(16) . ?
C28' H28C 0.99 . ?
C28' H28D 0.99 . ?
C29' C30' 1.653(16) . ?
C29' H29C 0.99 . ?
C29' H29D 0.99 . ?
C30' H30D 0.98 . ?
C30' H30E 0.98 . ?
C30' H30F 0.98 . ?
C31 C36 1.376(3) . ?
C31 C32 1.379(3) . ?
C31 N8 1.440(2) . ?
C32 C33 1.391(3) . ?
C32 H32 0.95 . ?
C33 C34 1.380(3) . ?
C33 H33 0.95 . ?
C34 C35 1.385(3) . ?
C34 H34 0.95 . ?
C35 C36 1.383(3) . ?
C35 N4 1.437(2) . ?
C36 H36 0.95 . ?
C37 N9 1.339(3) . ?
C37 C38 1.394(4) . ?
C37 H37 0.95 . ?
C38 C39 1.362(5) . ?
C38 H38 0.95 . ?
C39 C40 1.365(4) . ?
C39 H39 0.95 . ?
C40 C41 1.385(3) . ?
C40 H40 0.95 . ?
C41 N9 1.333(3) . ?
C41 C42 1.468(3) . ?
C42 N10 1.314(3) . ?
C42 N12 1.377(3) . ?
C43 N11 1.315(3) . ?
C43 N12 1.373(3) . ?
C43 C44 1.489(6) . ?
C43 C44' 1.498(15) . ?
C44 C45 1.528(7) . ?
C44 H44A 0.99 . ?
C44 H44B 0.99 . ?
C45 C46 1.520(6) . ?
C45 H45A 0.99 . ?
C45 H45B 0.99 . ?
C46 C47 1.526(4) . ?
C46 H46A 0.99 . ?
C46 H46B 0.99 . ?
C47 C48 1.501(5) . ?
C47 H47A 0.99 . ?
C47 H47B 0.99 . ?
C48 C49 1.492(5) . ?
C48 H48A 0.99 . ?
C48 H48B 0.99 . ?
C49 C50 1.431(7) . ?
C49 H49A 0.99 . ?
C49 H49B 0.99 . ?
C50 C51 1.436(9) . ?
C50 H50A 0.99 . ?
C50 H50B 0.99 . ?
C51 H51A 0.98 . ?
C51 H51B 0.98 . ?
C51 H51C 0.98 . ?
C44' C45' 1.531(15) . ?
C44' H44C 0.99 . ?
C44' H44D 0.99 . ?
C45' C46' 1.519(15) . ?
C45' H45C 0.99 . ?
C45' H45D 0.99 . ?
C46' C47' 1.540(13) . ?
C46' H46C 0.99 . ?
C46' H46D 0.99 . ?
C47' C48' 1.481(13) . ?
C47' H47C 0.99 . ?
C47' H47D 0.99 . ?
C48' C49' 1.483(13) . ?
C48' H48C 0.99 . ?
C48' H48D 0.99 . ?
C49' C50' 1.482(15) . ?
C49' H49C 0.99 . ?
C49' H49D 0.99 . ?
C50' C51' 1.508(18) . ?
C50' H50C 0.99 . ?
C50' H50D 0.99 . ?
C51' H51D 0.98 . ?
C51' H51E 0.98 . ?
C51' H51F 0.98 . ?
C52 N13 1.338(3) . ?
C52 C53 1.385(3) . ?
C52 H52 0.95 . ?
C53 C54 1.370(4) . ?
C53 H53 0.95 . ?
C54 C55 1.373(3) . ?
C54 H54 0.95 . ?
C55 C56 1.396(3) . ?
C55 H55 0.95 . ?
C56 N13 1.341(3) . ?
C56 C57 1.468(3) . ?
C57 N14 1.312(3) . ?
C57 N16 1.373(3) . ?
C58 N15 1.312(3) . ?
C58 N16 1.382(3) . ?
C58 C59' 1.503(14) . ?
C58 C59 1.506(4) . ?
C59 C60 1.502(5) . ?
C59 H59A 0.99 . ?
C59 H59B 0.99 . ?
C60 C61 1.561(6) . ?
C60 H60A 0.99 . ?
C60 H60B 0.99 . ?
C61 C62 1.522(6) . ?
C61 H61A 0.99 . ?
C61 H61B 0.99 . ?
C62 C63 1.535(7) . ?
C62 H62A 0.99 . ?
C62 H62B 0.99 . ?
C63 C64 1.535(7) . ?
C63 H63A 0.99 . ?
C63 H63B 0.99 . ?
C64 C65 1.542(8) . ?
C64 H64A 0.99 . ?
C64 H64B 0.99 . ?
C65 C66 1.395(7) . ?
C65 H65A 0.99 . ?
C65 H65B 0.99 . ?
C66 H66A 0.98 . ?
C66 H66B 0.98 . ?
C66 H66C 0.98 . ?
C59' C60' 1.447(14) . ?
C59' H59C 0.99 . ?
C59' H59D 0.99 . ?
C60' C61' 1.526(17) . ?
C60' H60C 0.99 . ?
C60' H60D 0.99 . ?
C61' C62' 1.547(18) . ?
C61' H61C 0.99 . ?
C61' H61D 0.99 . ?
C62' C63' 1.603(17) . ?
C62' H62C 0.99 . ?
C62' H62D 0.99 . ?
C63' C64' 1.530(18) . ?
C63' H63C 0.99 . ?
C63' H63D 0.99 . ?
C64' C65' 1.556(18) . ?
C64' H64C 0.99 . ?
C64' H64D 0.99 . ?
C65' C66' 1.405(16) . ?
C65' H65C 0.99 . ?
C65' H65D 0.99 . ?
C66' H66D 0.98 . ?
C66' H66E 0.98 . ?
C66' H66F 0.98 . ?
C67 C68 1.379(3) . ?
C67 C72 1.382(3) . ?
C67 N16 1.442(2) . ?
C68 C69 1.389(3) . ?
C68 H68 0.95 . ?
C69 C70 1.384(3) . ?
C69 H69 0.95 . ?
C70 C71 1.379(3) . ?
C70 H70 0.95 . ?
C71 C72 1.381(3) . ?
C71 N12 1.437(2) . ?
C72 H72 0.95 . ?
O1 C74 1.186(11) . ?
C73 C74 1.480(12) . ?
C73 H73A 0.98 . ?
C73 H73B 0.98 . ?
C73 H73C 0.98 . ?
C74 C75 1.463(12) . ?
C75 H75A 0.98 . ?
C75 H75B 0.98 . ?
C75 H75C 0.98 . ?
O1' C74' 1.193(11) . ?
C73' C74' 1.475(12) . ?
C73' H73D 0.98 . ?
C73' H73E 0.98 . ?
C73' H73F 0.98 . ?
C74' C75' 1.468(14) . ?
C75' H75D 0.98 . ?
C75' H75E 0.98 . ?
C75' H75F 0.98 . ?
N2 N3 1.394(3) . ?
N6 N7 1.385(3) . ?
N10 N11 1.385(3) . ?
N14 N15 1.389(3) . ?

loop_
_geom_torsion_atom_site_label_1
_geom_torsion_atom_site_label_2
_geom_torsion_atom_site_label_3
_geom_torsion_atom_site_label_4
_geom_torsion
_geom_torsion_site_symmetry_1
_geom_torsion_site_symmetry_2
_geom_torsion_site_symmetry_3
_geom_torsion_site_symmetry_4
_geom_torsion_publ_flag
N1 C1 C2 C3 1.4(4) . . . . ?
C1 C2 C3 C4 -1.1(4) . . . . ?
C2 C3 C4 C5 -0.1(4) . . . . ?
C3 C4 C5 N1 1.3(3) . . . . ?
C3 C4 C5 C6 -177.3(2) . . . . ?
N1 C5 C6 N2 156.6(2) . . . . ?
C4 C5 C6 N2 -24.7(3) . . . . ?
N1 C5 C6 N4 -26.1(3) . . . . ?
C4 C5 C6 N4 152.7(2) . . . . ?
N3 C7 C8 C9 14.1(4) . . . . ?
N4 C7 C8 C9 -165.5(2) . . . . ?
C7 C8 C9 C10 -177.6(2) . . . . ?
C8 C9 C10 C11 177.0(2) . . . . ?
C9 C10 C11 C12 -178.8(3) . . . . ?
C10 C11 C12 C13 -175.2(3) . . . . ?
C11 C12 C13 C14 177.1(3) . . . . ?
C12 C13 C14 C15 68.0(4) . . . . ?
N5 C16 C17 C18 2.1(5) . . . . ?
C16 C17 C18 C19 -2.2(4) . . . . ?
C17 C18 C19 C20 0.3(4) . . . . ?
C18 C19 C20 N5 2.1(4) . . . . ?
C18 C19 C20 C21 -177.0(2) . . . . ?
N5 C20 C21 N6 -176.0(2) . . . . ?
C19 C20 C21 N6 3.1(3) . . . . ?
N5 C20 C21 N8 0.4(3) . . . . ?
C19 C20 C21 N8 179.5(2) . . . . ?
N7 C22 C23 C24 6.0(13) . . . . ?
N8 C22 C23 C24 -173.8(6) . . . . ?
C22 C23 C24 C25 176.1(8) . . . . ?
C23 C24 C25 C26 173.3(8) . . . . ?
C24 C25 C26 C27 177.8(5) . . . . ?
C25 C26 C27 C28 170.0(3) . . . . ?
C26 C27 C28 C29 168.3(4) . . . . ?
C27 C28 C29 C30 -174.0(4) . . . . ?
N7 C22 C23' C24' -6(7) . . . . ?
N8 C22 C23' C24' -176(3) . . . . ?
C22 C23' C24' C25' 171(4) . . . . ?
C23' C24' C25' C26' -175(3) . . . . ?
C24' C25' C26' C27' -75(3) . . . . ?
C25' C26' C27' C28' 173.4(14) . . . . ?
C26' C27' C28' C29' 60(2) . . . . ?
C27' C28' C29' C30' 174.5(16) . . . . ?
C36 C31 C32 C33 1.2(3) . . . . ?
N8 C31 C32 C33 -178.98(16) . . . . ?
C31 C32 C33 C34 -1.2(3) . . . . ?
C32 C33 C34 C35 1.0(3) . . . . ?
C33 C34 C35 C36 -0.7(3) . . . . ?
C33 C34 C35 N4 175.27(17) . . . . ?
C32 C31 C36 C35 -0.9(3) . . . . ?
N8 C31 C36 C35 179.25(16) . . . . ?
C34 C35 C36 C31 0.7(3) . . . . ?
N4 C35 C36 C31 -175.35(16) . . . . ?
N9 C37 C38 C39 -0.9(5) . . . . ?
C37 C38 C39 C40 0.8(5) . . . . ?
C38 C39 C40 C41 0.2(5) . . . . ?
C39 C40 C41 N9 -1.1(4) . . . . ?
C39 C40 C41 C42 -179.3(3) . . . . ?
N9 C41 C42 N10 178.5(2) . . . . ?
C40 C41 C42 N10 -3.2(4) . . . . ?
N9 C41 C42 N12 -1.0(3) . . . . ?
C40 C41 C42 N12 177.3(2) . . . . ?
N11 C43 C44 C45 2.0(16) . . . . ?
N12 C43 C44 C45 179.2(9) . . . . ?
C43 C44 C45 C46 176.6(9) . . . . ?
C44 C45 C46 C47 -179.6(11) . . . . ?
C45 C46 C47 C48 174.3(8) . . . . ?
C46 C47 C48 C49 179.2(4) . . . . ?
C47 C48 C49 C50 45.5(7) . . . . ?
C48 C49 C50 C51 157.4(9) . . . . ?
N11 C43 C44' C45' -18(5) . . . . ?
N12 C43 C44' C45' 169(3) . . . . ?
C43 C44' C45' C46' -161(3) . . . . ?
C44' C45' C46' C47' -175(4) . . . . ?
C45' C46' C47' C48' 79(3) . . . . ?
C46' C47' C48' C49' 178.9(12) . . . . ?
C47' C48' C49' C50' -174.2(16) . . . . ?
C48' C49' C50' C51' -168(2) . . . . ?
N13 C52 C53 C54 -1.3(4) . . . . ?
C52 C53 C54 C55 0.8(4) . . . . ?
C53 C54 C55 C56 0.3(4) . . . . ?
C54 C55 C56 N13 -1.0(3) . . . . ?
C54 C55 C56 C57 179.1(2) . . . . ?
N13 C56 C57 N14 -154.2(2) . . . . ?
C55 C56 C57 N14 25.7(3) . . . . ?
N13 C56 C57 N16 26.9(3) . . . . ?
C55 C56 C57 N16 -153.2(2) . . . . ?
N15 C58 C59 C60 -12.3(5) . . . . ?
N16 C58 C59 C60 164.4(3) . . . . ?
C58 C59 C60 C61 -66.0(5) . . . . ?
C59 C60 C61 C62 -57.4(5) . . . . ?
C60 C61 C62 C63 -173.8(4) . . . . ?
C61 C62 C63 C64 -172.4(4) . . . . ?
C62 C63 C64 C65 -173.6(5) . . . . ?
C63 C64 C65 C66 70.8(8) . . . . ?
N15 C58 C59' C60' -29(2) . . . . ?
N16 C58 C59' C60' 179.6(12) . . . . ?
C58 C59' C60' C61' -50(2) . . . . ?
C59' C60' C61' C62' -40(3) . . . . ?
C60' C61' C62' C63' -166.3(19) . . . . ?
C61' C62' C63' C64' 164(2) . . . . ?
C62' C63' C64' C65' 163(2) . . . . ?
C63' C64' C65' C66' -84(3) . . . . ?
C72 C67 C68 C69 0.2(3) . . . . ?
N16 C67 C68 C69 -177.18(18) . . . . ?
C67 C68 C69 C70 -0.6(3) . . . . ?
C68 C69 C70 C71 1.0(3) . . . . ?
C69 C70 C71 C72 -1.1(3) . . . . ?
C69 C70 C71 N12 -179.80(18) . . . . ?
C70 C71 C72 C67 0.7(3) . . . . ?
N12 C71 C72 C67 179.42(17) . . . . ?
C68 C67 C72 C71 -0.3(3) . . . . ?
N16 C67 C72 C71 177.15(17) . . . . ?
C2 C1 N1 C5 -0.4(3) . . . . ?
C4 C5 N1 C1 -1.0(3) . . . . ?
C6 C5 N1 C1 177.62(18) . . . . ?
N4 C6 N2 N3 -1.0(2) . . . . ?
C5 C6 N2 N3 176.72(19) . . . . ?
N4 C7 N3 N2 0.7(3) . . . . ?
C8 C7 N3 N2 -179.0(2) . . . . ?
C6 N2 N3 C7 0.2(3) . . . . ?
N2 C6 N4 C7 1.4(2) . . . . ?
C5 C6 N4 C7 -176.3(2) . . . . ?
N2 C6 N4 C35 172.61(19) . . . . ?
C5 C6 N4 C35 -5.1(3) . . . . ?
N3 C7 N4 C6 -1.3(2) . . . . ?
C8 C7 N4 C6 178.4(2) . . . . ?
N3 C7 N4 C35 -173.02(19) . . . . ?
C8 C7 N4 C35 6.7(3) . . . . ?
C36 C35 N4 C6 -63.9(3) . . . . ?
C34 C35 N4 C6 120.0(2) . . . . ?
C36 C35 N4 C7 105.8(2) . . . . ?
C34 C35 N4 C7 -70.3(3) . . . . ?
C19 C20 N5 C16 -2.4(4) . . . . ?
C21 C20 N5 C16 176.8(2) . . . . ?
C17 C16 N5 C20 0.3(4) . . . . ?
N8 C21 N6 N7 0.0(2) . . . . ?
C20 C21 N6 N7 176.93(19) . . . . ?
N8 C22 N7 N6 0.2(2) . . . . ?
C23 C22 N7 N6 -179.6(8) . . . . ?
C23' C22 N7 N6 -171(3) . . . . ?
C21 N6 N7 C22 -0.1(2) . . . . ?
N7 C22 N8 C21 -0.2(2) . . . . ?
C23 C22 N8 C21 179.6(8) . . . . ?
C23' C22 N8 C21 171(3) . . . . ?
N7 C22 N8 C31 177.67(18) . . . . ?
C23 C22 N8 C31 -2.5(8) . . . . ?
C23' C22 N8 C31 -12(3) . . . . ?
N6 C21 N8 C22 0.1(2) . . . . ?
C20 C21 N8 C22 -176.7(2) . . . . ?
N6 C21 N8 C31 -177.58(19) . . . . ?
C20 C21 N8 C31 5.6(3) . . . . ?
C36 C31 N8 C22 99.9(2) . . . . ?
C32 C31 N8 C22 -79.9(2) . . . . ?
C36 C31 N8 C21 -82.8(3) . . . . ?
C32 C31 N8 C21 97.4(2) . . . . ?
C40 C41 N9 C37 1.0(4) . . . . ?
C42 C41 N9 C37 179.2(2) . . . . ?
C38 C37 N9 C41 0.0(4) . . . . ?
N12 C42 N10 N11 -0.4(2) . . . . ?
C41 C42 N10 N11 -180.0(2) . . . . ?
N12 C43 N11 N10 0.0(3) . . . . ?
C44 C43 N11 N10 177.5(8) . . . . ?
C44' C43 N11 N10 -173(2) . . . . ?
C42 N10 N11 C43 0.2(3) . . . . ?
N11 C43 N12 C42 -0.2(2) . . . . ?
C44 C43 N12 C42 -177.8(7) . . . . ?
C44' C43 N12 C42 173(2) . . . . ?
N11 C43 N12 C71 -178.44(19) . . . . ?
C44 C43 N12 C71 4.0(8) . . . . ?
C44' C43 N12 C71 -5(2) . . . . ?
N10 C42 N12 C43 0.4(2) . . . . ?
C41 C42 N12 C43 180.0(2) . . . . ?
N10 C42 N12 C71 178.44(19) . . . . ?
C41 C42 N12 C71 -2.0(4) . . . . ?
C70 C71 N12 C43 83.8(2) . . . . ?
C72 C71 N12 C43 -94.9(2) . . . . ?
C70 C71 N12 C42 -93.9(3) . . . . ?
C72 C71 N12 C42 87.4(3) . . . . ?
C53 C52 N13 C56 0.6(3) . . . . ?
C55 C56 N13 C52 0.6(3) . . . . ?
C57 C56 N13 C52 -179.55(19) . . . . ?
N16 C57 N14 N15 0.7(3) . . . . ?
C56 C57 N14 N15 -178.3(2) . . . . ?
N16 C58 N15 N14 -0.8(3) . . . . ?
C59' C58 N15 N14 -154.8(11) . . . . ?
C59 C58 N15 N14 176.3(3) . . . . ?
C57 N14 N15 C58 0.0(3) . . . . ?
N14 C57 N16 C58 -1.2(2) . . . . ?
C56 C57 N16 C58 177.9(2) . . . . ?
N14 C57 N16 C67 -174.8(2) . . . . ?
C56 C57 N16 C67 4.2(4) . . . . ?
N15 C58 N16 C57 1.2(3) . . . . ?
C59' C58 N16 C57 157.1(10) . . . . ?
C59 C58 N16 C57 -176.0(3) . . . . ?
N15 C58 N16 C67 175.1(2) . . . . ?
C59' C58 N16 C67 -28.9(11) . . . . ?
C59 C58 N16 C67 -2.0(4) . . . . ?
C68 C67 N16 C57 -119.6(2) . . . . ?
C72 C67 N16 C57 63.0(3) . . . . ?
C68 C67 N16 C58 68.0(3) . . . . ?
C72 C67 N16 C58 -109.5(2) . . . . ?
